data_2209838
loop_
_publ_author_name
'Alan R. Kennedy'
'Abedawn I. Khalaf'
'Colin J. Suckling'
'Roger D. Waigh'

_publ_section_title
;
 3-Nitro-1-(triisopropylsilyl)-1<i>H</i>-pyrrole
;
_journal_coeditor_code FL2035
_journal_issue 8
_journal_name_full 'Acta Crystallographica Section E'
_journal_page_first o3282
_journal_page_last o3284
_journal_paper_doi 10.1107/S1600536806025943
_journal_volume 62
_journal_year 2006
_chemical_formula_iupac 'C13 H24 N2 O2 Si'
_chemical_formula_moiety 'C13 H24 N2 O2 Si'
_chemical_formula_sum 'C13 H24 N2 O2 Si'
_chemical_formula_weight 268.43
_chemical_name_systematic
;
3-Nitro-1-(triisopropylsilyl)-1H-pyrrole
;
_space_group_IT_number 14
_symmetry_cell_setting monoclinic
_symmetry_space_group_name_Hall '-P 2yn'
_symmetry_space_group_name_H-M 'P 1 21/n 1'
_atom_sites_solution_hydrogens geom
_atom_sites_solution_primary direct
_atom_sites_solution_secondary difmap
_audit_creation_method SHELXL-97
_cell_angle_alpha 90.00
_cell_angle_beta 95.089(4)
_cell_angle_gamma 90.00
_cell_formula_units_Z 4
_cell_length_a 9.6924(5)
_cell_length_b 15.9437(10)
_cell_length_c 10.1267(6)
_cell_measurement_reflns_used 3020
_cell_measurement_temperature 123(2)
_cell_measurement_theta_max 26.09
_cell_measurement_theta_min 1.00
_cell_volume 1558.74(16)
_computing_cell_refinement 'DENZO and COLLECT'
_computing_data_collection
;
COLLECT (Hooft, 1988) and DENZO (Otwinowski & Minor, 1997)
;
_computing_data_reduction DENZO
_computing_molecular_graphics 'ORTEPII (Johnson, 1976)'
_computing_publication_material SHELXL97
_computing_structure_refinement 'SHELXL97 (Sheldrick, 1997)'
_computing_structure_solution 'SHELXS97 (Sheldrick, 1997)'
_diffrn_ambient_temperature 123(2)
_diffrn_measured_fraction_theta_full 0.999
_diffrn_measured_fraction_theta_max 0.999
_diffrn_measurement_device_type 'Nonius KappaCCD'
_diffrn_measurement_method '\w and \f'
_diffrn_radiation_monochromator graphite
_diffrn_radiation_source 'fine-focus sealed tube'
_diffrn_radiation_type MoK\a
_diffrn_radiation_wavelength 0.71073
_diffrn_reflns_av_R_equivalents 0.108
_diffrn_reflns_av_sigmaI/netI 0.1383
_diffrn_reflns_limit_h_max 11
_diffrn_reflns_limit_h_min -11
_diffrn_reflns_limit_k_max 19
_diffrn_reflns_limit_k_min -19
_diffrn_reflns_limit_l_max 12
_diffrn_reflns_limit_l_min -12
_diffrn_reflns_number 13088
_diffrn_reflns_theta_full 26.00
_diffrn_reflns_theta_max 26.00
_diffrn_reflns_theta_min 2.39
_diffrn_standards_decay_% 0
_diffrn_standards_number 0
_exptl_absorpt_coefficient_mu 0.148
_exptl_absorpt_correction_type none
_exptl_crystal_colour colourless
_exptl_crystal_density_diffrn 1.144
_exptl_crystal_density_method 'not measured'
_exptl_crystal_description 'cut fragment'
_exptl_crystal_F_000 584
_exptl_crystal_size_max 0.30
_exptl_crystal_size_mid 0.12
_exptl_crystal_size_min 0.08
_refine_diff_density_max 0.342
_refine_diff_density_min -0.361
_refine_ls_extinction_method none
_refine_ls_goodness_of_fit_ref 1.014
_refine_ls_hydrogen_treatment constr
_refine_ls_matrix_type full
_refine_ls_number_parameters 169
_refine_ls_number_reflns 3060
_refine_ls_number_restraints 0
_refine_ls_restrained_S_all 1.014
_refine_ls_R_factor_all 0.1414
_refine_ls_R_factor_gt 0.0587
_refine_ls_shift/su_max 0.001
_refine_ls_shift/su_mean 0.000
_refine_ls_structure_factor_coef Fsqd
_refine_ls_weighting_details 'calc w=1/[\s^2^(Fo^2^)+(0.0471P)^2^+0.0035P] where P=(Fo^2^+2Fc^2^)/3'
_refine_ls_weighting_scheme calc
_refine_ls_wR_factor_gt 0.0999
_refine_ls_wR_factor_ref 0.1231
_reflns_number_gt 1685
_reflns_number_total 3060
_reflns_threshold_expression I>2\s(I)
_cod_data_source_file fl2035.cif
_cod_data_source_block I
_cod_original_sg_symbol_H-M 'P 21/n'
_cod_database_code 2209838
_cod_database_fobs_code 2209838

loop_
_symmetry_equiv_pos_as_xyz
'x, y, z'
'-x+1/2, y+1/2, -z+1/2'
'-x, -y, -z'
'x-1/2, -y-1/2, z-1/2'

loop_
_atom_site_type_symbol
_atom_site_label
_atom_site_fract_x
_atom_site_fract_y
_atom_site_fract_z
_atom_site_U_iso_or_equiv
_atom_site_adp_type
_atom_site_calc_flag
_atom_site_refinement_flags
_atom_site_occupancy
Si Si1 0.84500(8) 0.11350(5) 0.27816(7) 0.0205(2) Uani d . 1
O O1 0.5558(2) 0.07380(14) -0.21907(19) 0.0418(6) Uani d . 1
O O2 0.6482(2) 0.17835(13) -0.31778(19) 0.0346(6) Uani d . 1
N N1 0.8022(2) 0.15042(14) 0.1111(2) 0.0215(6) Uani d . 1
N N2 0.6353(2) 0.13427(17) -0.2192(2) 0.0287(6) Uani d . 1
C C2 0.7113(3) 0.11329(18) 0.0182(3) 0.0217(7) Uani d . 1
H H2 0.6543 0.0662 0.0326 0.026 Uiso calc R 1
C C3 0.7160(3) 0.15521(17) -0.0989(3) 0.0211(7) Uani d . 1
C C4 0.8127(3) 0.22120(18) -0.0811(3) 0.0252(7) Uani d . 1
H H4 0.8369 0.2605 -0.1456 0.030 Uiso calc R 1
C C5 0.8639(3) 0.21657(18) 0.0480(3) 0.0249(7) Uani d . 1
H H5 0.9321 0.2531 0.0893 0.030 Uiso calc R 1
C C6 0.9494(3) -0.03860(18) 0.1823(3) 0.0342(8) Uani d . 1
H H6A 0.9218 -0.0196 0.0917 0.051 Uiso calc R 1
H H6B 0.8714 -0.0675 0.2177 0.051 Uiso calc R 1
H H6C 1.0280 -0.0772 0.1814 0.051 Uiso calc R 1
C C7 0.9916(3) 0.03755(17) 0.2703(3) 0.0220(7) Uani d . 1
H H7 1.0150 0.0159 0.3622 0.026 Uiso calc R 1
C C8 1.1233(3) 0.07824(19) 0.2257(3) 0.0327(8) Uani d . 1
H H8A 1.1960 0.0357 0.2233 0.049 Uiso calc R 1
H H8B 1.1547 0.1226 0.2883 0.049 Uiso calc R 1
H H8C 1.1033 0.1024 0.1371 0.049 Uiso calc R 1
C C9 0.5574(3) 0.11509(19) 0.3264(3) 0.0314(8) Uani d . 1
H H9A 0.4739 0.0804 0.3265 0.047 Uiso calc R 1
H H9B 0.5495 0.1518 0.2485 0.047 Uiso calc R 1
H H9C 0.5673 0.1493 0.4070 0.047 Uiso calc R 1
C C10 0.6848(3) 0.05834(17) 0.3218(3) 0.0216(7) Uani d . 1
H H10 0.6610 0.0173 0.2487 0.026 Uiso calc R 1
C C11 0.7071(3) 0.00593(18) 0.4497(3) 0.0309(8) Uani d . 1
H H11A 0.7244 0.0434 0.5260 0.046 Uiso calc R 1
H H11B 0.7869 -0.0313 0.4442 0.046 Uiso calc R 1
H H11C 0.6242 -0.0277 0.4602 0.046 Uiso calc R 1
C C12 0.7990(3) 0.28032(18) 0.3786(3) 0.0412(9) Uani d . 1
H H12A 0.7233 0.2635 0.4309 0.062 Uiso calc R 1
H H12B 0.7618 0.2932 0.2878 0.062 Uiso calc R 1
H H12C 0.8448 0.3301 0.4186 0.062 Uiso calc R 1
C C13 0.9040(3) 0.20860(17) 0.3765(3) 0.0239(7) Uani d . 1
H H13 0.9839 0.2318 0.3322 0.029 Uiso calc R 1
C C14 0.9625(3) 0.18556(18) 0.5188(3) 0.0323(8) Uani d . 1
H H14A 1.0043 0.2354 0.5627 0.049 Uiso calc R 1
H H14B 1.0330 0.1417 0.5152 0.049 Uiso calc R 1
H H14C 0.8873 0.1650 0.5688 0.049 Uiso calc R 1

loop_
_atom_site_aniso_label
_atom_site_aniso_U_11
_atom_site_aniso_U_22
_atom_site_aniso_U_33
_atom_site_aniso_U_12
_atom_site_aniso_U_13
_atom_site_aniso_U_23
Si1 0.0208(4) 0.0213(5) 0.0190(4) -0.0002(4) 0.0003(3) 0.0005(4)
O1 0.0396(14) 0.0471(15) 0.0365(13) -0.0144(12) -0.0085(10) -0.0055(12)
O2 0.0399(13) 0.0426(14) 0.0211(12) 0.0074(11) 0.0013(10) 0.0046(11)
N1 0.0226(14) 0.0214(14) 0.0201(13) -0.0030(11) 0.0001(11) 0.0005(11)
N2 0.0252(15) 0.0341(17) 0.0266(16) 0.0064(13) 0.0012(12) -0.0037(14)
C2 0.0213(15) 0.0185(16) 0.0252(17) -0.0006(13) 0.0016(13) 0.0001(14)
C3 0.0181(15) 0.0250(17) 0.0196(16) 0.0021(14) -0.0016(13) -0.0022(14)
C4 0.0249(17) 0.0266(18) 0.0240(17) -0.0008(14) 0.0016(13) 0.0089(14)
C5 0.0255(17) 0.0221(17) 0.0265(18) -0.0072(14) -0.0013(13) 0.0022(14)
C6 0.0292(18) 0.032(2) 0.0413(19) 0.0012(15) 0.0048(15) -0.0053(16)
C7 0.0214(16) 0.0232(18) 0.0212(16) -0.0009(13) 0.0003(13) -0.0001(13)
C8 0.0249(18) 0.0315(18) 0.042(2) 0.0011(15) 0.0029(15) -0.0052(16)
C9 0.0233(17) 0.037(2) 0.0343(18) 0.0037(15) 0.0059(13) 0.0060(16)
C10 0.0232(16) 0.0233(17) 0.0185(16) -0.0003(14) 0.0026(12) 0.0014(13)
C11 0.0304(17) 0.0294(19) 0.0334(18) -0.0001(15) 0.0063(14) 0.0045(15)
C12 0.051(2) 0.0266(19) 0.045(2) 0.0056(17) -0.0019(17) -0.0090(17)
C13 0.0276(17) 0.0208(17) 0.0238(16) -0.0011(14) 0.0046(13) 0.0000(14)
C14 0.0415(19) 0.0307(19) 0.0240(17) -0.0020(15) -0.0016(15) -0.0024(15)

loop_
_atom_type_symbol
_atom_type_description
_atom_type_scat_dispersion_real
_atom_type_scat_dispersion_imag
_atom_type_scat_source
Si Si 0.0817 0.0704 'International Tables Vol C Tables 4.2.6.8 and 6.1.1.4'
O O 0.0106 0.0060 'International Tables Vol C Tables 4.2.6.8 and 6.1.1.4'
N N 0.0061 0.0033 'International Tables Vol C Tables 4.2.6.8 and 6.1.1.4'
C C 0.0033 0.0016 'International Tables Vol C Tables 4.2.6.8 and 6.1.1.4'
H H 0.0000 0.0000 'International Tables Vol C Tables 4.2.6.8 and 6.1.1.4'

loop_
_geom_angle_atom_site_label_1
_geom_angle_atom_site_label_2
_geom_angle_atom_site_label_3
_geom_angle
_geom_angle_publ_flag
N1 Si1 C10 104.37(11) ?
N1 Si1 C7 106.44(11) ?
C10 Si1 C7 110.77(12) ?
N1 Si1 C13 105.56(11) ?
C10 Si1 C13 118.35(12) ?
C7 Si1 C13 110.39(12) ?
C2 N1 C5 106.8(2) y
C2 N1 Si1 125.80(18) ?
C5 N1 Si1 127.14(18) ?
O1 N2 O2 123.5(2) ?
O1 N2 C3 118.5(2) ?
O2 N2 C3 118.0(3) ?
C3 C2 N1 108.4(2) y
C3 C2 H2 125.8 ?
N1 C2 H2 125.8 ?
C2 C3 C4 109.1(2) y
C2 C3 N2 124.6(3) ?
C4 C3 N2 126.3(3) ?
C5 C4 C3 105.3(2) y
C5 C4 H4 127.3 ?
C3 C4 H4 127.3 ?
C4 C5 N1 110.3(2) y
C4 C5 H5 124.9 ?
N1 C5 H5 124.9 ?
C7 C6 H6A 109.5 ?
C7 C6 H6B 109.5 ?
H6A C6 H6B 109.5 ?
C7 C6 H6C 109.5 ?
H6A C6 H6C 109.5 ?
H6B C6 H6C 109.5 ?
C8 C7 C6 110.4(2) ?
C8 C7 Si1 113.14(19) ?
C6 C7 Si1 111.76(18) ?
C8 C7 H7 107.1 ?
C6 C7 H7 107.1 ?
Si1 C7 H7 107.1 ?
C7 C8 H8A 109.5 ?
C7 C8 H8B 109.5 ?
H8A C8 H8B 109.5 ?
C7 C8 H8C 109.5 ?
H8A C8 H8C 109.5 ?
H8B C8 H8C 109.5 ?
C10 C9 H9A 109.5 ?
C10 C9 H9B 109.5 ?
H9A C9 H9B 109.5 ?
C10 C9 H9C 109.5 ?
H9A C9 H9C 109.5 ?
H9B C9 H9C 109.5 ?
C9 C10 C11 110.4(2) ?
C9 C10 Si1 114.63(19) ?
C11 C10 Si1 113.34(18) ?
C9 C10 H10 105.9 ?
C11 C10 H10 105.9 ?
Si1 C10 H10 105.9 ?
C10 C11 H11A 109.5 ?
C10 C11 H11B 109.5 ?
H11A C11 H11B 109.5 ?
C10 C11 H11C 109.5 ?
H11A C11 H11C 109.5 ?
H11B C11 H11C 109.5 ?
C13 C12 H12A 109.5 ?
C13 C12 H12B 109.5 ?
H12A C12 H12B 109.5 ?
C13 C12 H12C 109.5 ?
H12A C12 H12C 109.5 ?
H12B C12 H12C 109.5 ?
C12 C13 C14 110.7(2) ?
C12 C13 Si1 116.03(19) ?
C14 C13 Si1 111.87(19) ?
C12 C13 H13 105.8 ?
C14 C13 H13 105.8 ?
Si1 C13 H13 105.8 ?
C13 C14 H14A 109.5 ?
C13 C14 H14B 109.5 ?
H14A C14 H14B 109.5 ?
C13 C14 H14C 109.5 ?
H14A C14 H14C 109.5 ?
H14B C14 H14C 109.5 ?

loop_
_geom_bond_atom_site_label_1
_geom_bond_atom_site_label_2
_geom_bond_distance
_geom_bond_publ_flag
Si1 N1 1.805(2) y
Si1 C10 1.871(3) ?
Si1 C7 1.874(3) ?
Si1 C13 1.876(3) ?
O1 N2 1.234(3) ?
O2 N2 1.237(3) ?
N1 C2 1.365(3) y
N1 C5 1.395(3) y
N2 C3 1.428(3) ?
C2 C3 1.365(3) y
C2 H2 0.9500 ?
C3 C4 1.410(4) y
C4 C5 1.358(4) y
C4 H4 0.9500 ?
C5 H5 0.9500 ?
C6 C7 1.540(4) ?
C6 H6A 0.9800 ?
C6 H6B 0.9800 ?
C6 H6C 0.9800 ?
C7 C8 1.535(3) ?
C7 H7 1.0000 ?
C8 H8A 0.9800 ?
C8 H8B 0.9800 ?
C8 H8C 0.9800 ?
C9 C10 1.535(4) ?
C9 H9A 0.9800 ?
C9 H9B 0.9800 ?
C9 H9C 0.9800 ?
C10 C11 1.540(4) ?
C10 H10 1.0000 ?
C11 H11A 0.9800 ?
C11 H11B 0.9800 ?
C11 H11C 0.9800 ?
C12 C13 1.532(4) ?
C12 H12A 0.9800 ?
C12 H12B 0.9800 ?
C12 H12C 0.9800 ?
C13 C14 1.545(4) ?
C13 H13 1.0000 ?
C14 H14A 0.9800 ?
C14 H14B 0.9800 ?
C14 H14C 0.9800 ?

loop_
_geom_hbond_atom_site_label_D
_geom_hbond_atom_site_label_H
_geom_hbond_atom_site_label_A
_geom_hbond_site_symmetry_A
_geom_hbond_distance_DH
_geom_hbond_distance_HA
_geom_hbond_distance_DA
_geom_hbond_angle_DHA
C5 H5 O2 4_666 0.95 2.47 3.403(4) 166
C10 H10 O1 3_655 1.00 2.55 3.245(4) 126

loop_
_geom_torsion_atom_site_label_1
_geom_torsion_atom_site_label_2
_geom_torsion_atom_site_label_3
_geom_torsion_atom_site_label_4
_geom_torsion
_geom_torsion_publ_flag
C10 Si1 N1 C2 -29.4(2) ?
C7 Si1 N1 C2 87.8(2) ?
C13 Si1 N1 C2 -154.9(2) ?
C10 Si1 N1 C5 157.3(2) ?
C7 Si1 N1 C5 -85.5(2) ?
C13 Si1 N1 C5 31.8(2) ?
C5 N1 C2 C3 -0.2(3) ?
Si1 N1 C2 C3 -174.65(18) ?
N1 C2 C3 C4 0.0(3) ?
N1 C2 C3 N2 179.8(2) ?
O1 N2 C3 C2 -0.5(4) y
O2 N2 C3 C2 178.9(2) y
O1 N2 C3 C4 179.3(3) ?
O2 N2 C3 C4 -1.3(4) ?
C2 C3 C4 C5 0.2(3) ?
N2 C3 C4 C5 -179.6(2) ?
C3 C4 C5 N1 -0.3(3) ?
C2 N1 C5 C4 0.3(3) ?
Si1 N1 C5 C4 174.66(19) ?
N1 Si1 C7 C8 63.3(2) ?
C10 Si1 C7 C8 176.16(18) ?
C13 Si1 C7 C8 -50.8(2) ?
N1 Si1 C7 C6 -62.1(2) ?
C10 Si1 C7 C6 50.8(2) ?
C13 Si1 C7 C6 -176.13(18) ?
N1 Si1 C10 C9 -64.0(2) ?
C7 Si1 C10 C9 -178.14(19) ?
C13 Si1 C10 C9 53.0(2) ?
N1 Si1 C10 C11 168.10(19) ?
C7 Si1 C10 C11 53.9(2) ?
C13 Si1 C10 C11 -75.0(2) ?
N1 Si1 C13 C12 59.0(2) ?
C10 Si1 C13 C12 -57.3(2) ?
C7 Si1 C13 C12 173.6(2) ?
N1 Si1 C13 C14 -172.69(18) ?
C10 Si1 C13 C14 71.0(2) ?
C7 Si1 C13 C14 -58.1(2) ?

loop_
_cod_related_entry_id
_cod_related_entry_database
_cod_related_entry_code
1 ChemSpider 21127758
